data_4322602
loop_
_publ_author_name
'Craig J. Matthews'
'William Clegg'
'Sarah L. Heath'
'Nicola C. Martin'
'M. N. Stuart Hill'
'Joyce C. Lockhart'

_publ_section_title
;
 Coordination of Zn(II), Cd(II), Hg(II), and Ag(I) by Bis(benzimidazole)
 Ligands
;
_journal_name_full 'Inorganic Chemistry'
_journal_page_first 199
_journal_page_last 207
_journal_paper_doi 10.1021/ic970381q
_journal_volume 37
_journal_year 1998
_chemical_formula_sum 'C19 H22 Cl2 N4 O S Zn'
_chemical_formula_weight 490.74
_chemical_name_systematic
;
 ?
;
_space_group_IT_number 2
_symmetry_cell_setting triclinic
_symmetry_space_group_name_Hall '-P 1'
_symmetry_space_group_name_H-M 'P -1'
_atom_sites_solution_hydrogens geom
_atom_sites_solution_primary direct
_atom_sites_solution_secondary difmap
_audit_creation_method SHELXL
_cell_angle_alpha 99.710(3)
_cell_angle_beta 94.252(2)
_cell_angle_gamma 95.598(3)
_cell_formula_units_Z 2
_cell_length_a 9.0917(9)
_cell_length_b 9.9186(10)
_cell_length_c 12.2079(12)
_cell_measurement_reflns_used 3627
_cell_measurement_temperature 160(2)
_cell_measurement_theta_max 28.28
_cell_measurement_theta_min 2.45
_cell_volume 1075.31(19)
_computing_cell_refinement 'local programs'
_computing_data_collection 'Siemens SMART'
_computing_data_reduction 'Siemens SAINT'
_computing_molecular_graphics 'Siemens SHELXTL'
_computing_publication_material 'SHELXTL and local programs'
_computing_structure_refinement 'Siemens SHELXTL'
_computing_structure_solution 'SHELXS-86 (Sheldrick, 1990)'
_diffrn_ambient_temperature 160(2)
_diffrn_measurement_device 'Siemens SMART CCD diffractometer'
_diffrn_measurement_method '\w rotation with narrow frames'
_diffrn_radiation_monochromator graphite
_diffrn_radiation_source 'fine-focus sealed tube'
_diffrn_radiation_type MoK\a
_diffrn_radiation_wavelength 0.71073
_diffrn_reflns_av_R_equivalents 0.0294
_diffrn_reflns_av_sigmaI/netI 0.0397
_diffrn_reflns_limit_h_max 6
_diffrn_reflns_limit_h_min -12
_diffrn_reflns_limit_k_max 13
_diffrn_reflns_limit_k_min -11
_diffrn_reflns_limit_l_max 16
_diffrn_reflns_limit_l_min -16
_diffrn_reflns_number 6749
_diffrn_reflns_theta_max 28.44
_diffrn_reflns_theta_min 1.70
_exptl_absorpt_coefficient_mu 1.505
_exptl_absorpt_correction_T_max 0.773
_exptl_absorpt_correction_T_min 0.657
_exptl_absorpt_correction_type empirical
_exptl_crystal_colour colourless
_exptl_crystal_density_diffrn 1.516
_exptl_crystal_description block
_exptl_crystal_F_000 504
_exptl_crystal_size_max 0.22
_exptl_crystal_size_mid 0.16
_exptl_crystal_size_min 0.12
_refine_diff_density_max 0.486
_refine_diff_density_min -0.437
_refine_diff_density_rms 0.071
_refine_ls_extinction_coef 0.0017(8)
_refine_ls_extinction_expression Fc^*^=kFc[1+0.001xFc^2^\l^3^/sin(2\q)]^-1/4^
_refine_ls_extinction_method SHELXL
_refine_ls_goodness_of_fit_all 1.064
_refine_ls_goodness_of_fit_obs 1.051
_refine_ls_matrix_type full
_refine_ls_number_parameters 258
_refine_ls_number_reflns 4697
_refine_ls_number_restraints 0
_refine_ls_restrained_S_all 1.067
_refine_ls_restrained_S_obs 1.051
_refine_ls_R_factor_all 0.0538
_refine_ls_R_factor_obs 0.0371
_refine_ls_shift/esd_max -0.002
_refine_ls_shift/esd_mean 0.000
_refine_ls_structure_factor_coef Fsqd
_refine_ls_weighting_details 'w=1/[\s^2^(Fo^2^)+(0.0363P)^2^+0.9079P] where P=(Fo^2^+2Fc^2^)/3'
_refine_ls_weighting_scheme calc
_refine_ls_wR_factor_all 0.0902
_refine_ls_wR_factor_obs 0.0792
_reflns_number_observed 3779
_reflns_number_total 4698
_reflns_observed_criterion >2sigma(I)
_cod_data_source_file ic970381q_2.cif
_cod_data_source_block jcl59
_cod_depositor_comments
;
The following automatic conversions were performed:

'_refine_ls_weighting_scheme' value 'calc
w=1/[\s^2^(Fo^2^)+(0.0363P)^2^+0.9079P] where P=(Fo^2^+2Fc^2^)/3' was
changed to 'calc'. New tag '_refine_ls_weighting_details' was
created. The value of the new tag was set to
'w=1/[\s^2^(Fo^2^)+(0.0363P)^2^+0.9079P] where P=(Fo^2^+2Fc^2^)/3'.

Automatic conversion script
Id: cif_fix_values 3143 2015-03-26 13:38:13Z robertas 
;
_cod_original_cell_volume 1075.3(2)
_cod_database_code 4322602

loop_
_symmetry_equiv_pos_as_xyz
'x, y, z'
'-x, -y, -z'

loop_
_atom_site_aniso_label
_atom_site_aniso_U_11
_atom_site_aniso_U_22
_atom_site_aniso_U_33
_atom_site_aniso_U_23
_atom_site_aniso_U_13
_atom_site_aniso_U_12
Cl1 0.0342(4) 0.0414(4) 0.0257(3) 0.0061(3) 0.0065(3) -0.0097(3)
Cl2 0.0356(4) 0.0357(4) 0.0265(3) 0.0098(3) 0.0014(3) 0.0025(3)
Zn1 0.0284(2) 0.0229(2) 0.0208(2) 0.00300(12) 0.00451(12) -0.00172(12)
N1 0.0297(12) 0.0238(11) 0.0211(11) 0.0049(9) 0.0048(9) -0.0006(9)
C1 0.0338(15) 0.0231(13) 0.0193(12) 0.0050(10) 0.0057(11) -0.0003(11)
C2 0.0315(15) 0.0284(14) 0.0213(13) 0.0043(11) 0.0050(11) -0.0009(12)
C3 0.035(2) 0.032(2) 0.0251(14) 0.0085(12) 0.0086(12) 0.0052(12)
C4 0.038(2) 0.045(2) 0.035(2) -0.0011(14) 0.0089(14) 0.0058(14)
C5 0.045(2) 0.033(2) 0.039(2) 0.0010(13) 0.0103(14) 0.0077(14)
C6 0.048(2) 0.0219(14) 0.0227(14) 0.0064(11) 0.0087(12) 0.0025(12)
C7 0.038(2) 0.0236(14) 0.0231(13) 0.0037(11) 0.0033(12) -0.0033(12)
C8 0.036(2) 0.0218(13) 0.0199(13) 0.0072(10) 0.0035(11) -0.0028(11)
N2 0.0298(12) 0.0237(12) 0.0233(11) 0.0026(9) 0.0015(9) -0.0047(10)
C9 0.0340(15) 0.0230(13) 0.0175(12) 0.0066(10) 0.0032(11) -0.0032(11)
C10 0.0311(15) 0.0269(14) 0.0273(14) 0.0060(11) 0.0029(11) -0.0013(12)
S1 0.0316(4) 0.0304(4) 0.0324(4) 0.0052(3) 0.0087(3) -0.0063(3)
C11 0.034(2) 0.0226(14) 0.0277(14) 0.0085(11) 0.0057(12) -0.0020(11)
C12 0.0326(15) 0.0235(13) 0.0187(12) 0.0041(10) 0.0034(11) -0.0001(11)
N4 0.0323(13) 0.0283(12) 0.0235(11) 0.0041(9) 0.0092(10) 0.0023(10)
C13 0.034(2) 0.0243(14) 0.0236(13) 0.0030(11) 0.0012(11) 0.0003(11)
C14 0.040(2) 0.030(2) 0.035(2) 0.0018(12) 0.0018(13) 0.0080(13)
C15 0.058(2) 0.0198(14) 0.037(2) 0.0032(12) -0.0051(15) 0.0047(14)
C16 0.050(2) 0.0262(15) 0.030(2) 0.0092(12) -0.0050(13) -0.0064(13)
C17 0.038(2) 0.0276(15) 0.0216(13) 0.0047(11) 0.0008(12) -0.0047(12)
C18 0.0339(15) 0.0217(13) 0.0187(12) 0.0034(10) 0.0012(11) -0.0006(11)
N3 0.0324(12) 0.0194(11) 0.0217(11) 0.0045(9) 0.0034(9) -0.0015(9)
O1 0.0416(14) 0.076(2) 0.0385(13) 0.0051(12) 0.0093(11) -0.0184(13)
C19 0.041(2) 0.085(3) 0.045(2) 0.020(2) 0.007(2) 0.003(2)

loop_
_atom_site_label
_atom_site_type_symbol
_atom_site_fract_x
_atom_site_fract_y
_atom_site_fract_z
_atom_site_U_iso_or_equiv
_atom_site_thermal_displace_type
_atom_site_occupancy
_atom_site_calc_flag
_atom_site_refinement_flags
_atom_site_disorder_group
Cl1 Cl 0.17442(8) 0.22406(8) 0.32904(6) 0.0345(2) Uani 1 d . .
Cl2 Cl 0.23386(8) 0.41571(7) 0.09377(6) 0.0323(2) Uani 1 d . .
Zn1 Zn 0.34206(4) 0.32734(3) 0.23459(3) 0.02430(11) Uani 1 d . .
N1 N 0.4534(3) 0.4968(2) 0.3369(2) 0.0249(5) Uani 1 d . .
C1 C 0.3802(3) 0.6063(3) 0.3842(2) 0.0253(6) Uani 1 d . .
C2 C 0.2317(3) 0.6299(3) 0.3703(2) 0.0273(6) Uani 1 d . .
H2 H 0.1613(3) 0.5651(3) 0.3224(2) 0.033 Uiso 1 calc R .
C3 C 0.1896(3) 0.7506(3) 0.4285(2) 0.0301(6) Uani 1 d . .
C4 C 0.0331(3) 0.7822(3) 0.4135(3) 0.0398(7) Uani 1 d . .
H4A H 0.0312(4) 0.8698(12) 0.3867(19) 0.060 Uiso 1 calc R .
H4B H -0.0103(9) 0.7890(24) 0.4851(5) 0.060 Uiso 1 calc R .
H4C H -0.0244(7) 0.7086(12) 0.3589(15) 0.060 Uiso 1 calc R .
C5 C 0.2462(4) 0.9743(3) 0.5686(3) 0.0393(7) Uani 1 d . .
H5A H 0.1679(18) 0.9481(3) 0.6145(15) 0.059 Uiso 1 calc R .
H5B H 0.2079(24) 1.0312(12) 0.5171(3) 0.059 Uiso 1 calc R .
H5C H 0.3307(7) 1.0266(12) 0.6170(14) 0.059 Uiso 1 calc R .
C6 C 0.2956(4) 0.8463(3) 0.5028(2) 0.0303(6) Uani 1 d . .
C7 C 0.4421(3) 0.8231(3) 0.5149(2) 0.0286(6) Uani 1 d . .
H7 H 0.5130(3) 0.8869(3) 0.5633(2) 0.034 Uiso 1 calc R .
C8 C 0.4831(3) 0.7032(3) 0.4541(2) 0.0259(6) Uani 1 d . .
N2 N 0.6170(3) 0.6509(2) 0.4464(2) 0.0264(5) Uani 1 d . .
H2A H 0.7025(3) 0.6906(2) 0.4812(2) 0.032 Uiso 1 calc R .
C9 C 0.5956(3) 0.5281(3) 0.3765(2) 0.0249(6) Uani 1 d . .
C10 C 0.7194(3) 0.4463(3) 0.3484(2) 0.0286(6) Uani 1 d . .
H10A H 0.6832(3) 0.3473(3) 0.3399(2) 0.034 Uiso 1 calc R .
H10B H 0.7983(3) 0.4681(3) 0.4111(2) 0.034 Uiso 1 calc R .
S1 S 0.79865(8) 0.47750(7) 0.22101(6) 0.0318(2) Uani 1 d . .
C11 C 0.6495(3) 0.3958(3) 0.1163(2) 0.0279(6) Uani 1 d . .
H11A H 0.5614(3) 0.4465(3) 0.1255(2) 0.034 Uiso 1 calc R .
H11B H 0.6812(3) 0.4001(3) 0.0410(2) 0.034 Uiso 1 calc R .
C12 C 0.6090(3) 0.2494(3) 0.1261(2) 0.0250(6) Uani 1 d . .
N4 N 0.6908(3) 0.1489(2) 0.0900(2) 0.0278(5) Uani 1 d . .
H4 H 0.7717(3) 0.1576(2) 0.0553(2) 0.033 Uiso 1 calc R .
C13 C 0.6248(3) 0.0283(3) 0.1173(2) 0.0277(6) Uani 1 d . .
C14 C 0.6625(4) -0.1053(3) 0.0975(3) 0.0351(7) Uani 1 d . .
H14 H 0.7469(4) -0.1282(3) 0.0599(3) 0.042 Uiso 1 calc R .
C15 C 0.5708(4) -0.2026(3) 0.1353(3) 0.0388(7) Uani 1 d . .
H15 H 0.5930(4) -0.2953(3) 0.1242(3) 0.047 Uiso 1 calc R .
C16 C 0.4458(4) -0.1689(3) 0.1897(2) 0.0358(7) Uani 1 d . .
H16 H 0.3849(4) -0.2392(3) 0.2142(2) 0.043 Uiso 1 calc R .
C17 C 0.4084(3) -0.0349(3) 0.2088(2) 0.0297(6) Uani 1 d . .
H17 H 0.3234(3) -0.0121(3) 0.2458(2) 0.036 Uiso 1 calc R .
C18 C 0.5010(3) 0.0642(3) 0.1712(2) 0.0251(6) Uani 1 d . .
N3 N 0.4932(3) 0.2056(2) 0.1762(2) 0.0246(5) Uani 1 d . .
O1 O 0.9486(3) 0.2111(3) -0.0039(2) 0.0540(7) Uani 1 d . .
H1 H 1.0113(31) 0.2675(28) 0.0389(4) 0.065 Uiso 1 calc R .
C19 C 0.9594(4) 0.2308(5) -0.1155(3) 0.0561(10) Uani 1 d . .
H19A H 0.8923(22) 0.2974(21) -0.1330(8) 0.084 Uiso 1 calc R .
H19B H 0.9318(29) 0.1429(7) -0.1664(3) 0.084 Uiso 1 calc R .
H19C H 1.0617(8) 0.2658(26) -0.1244(6) 0.084 Uiso 1 calc R .

loop_
_atom_type_symbol
_atom_type_description
_atom_type_scat_dispersion_real
_atom_type_scat_dispersion_imag
_atom_type_scat_source
C C 0.0033 0.0016 'International Tables Vol C Tables 4.2.6.8 and 6.1.1.4'
H H 0.0000 0.0000 'International Tables Vol C Tables 4.2.6.8 and 6.1.1.4'
N N 0.0061 0.0033 'International Tables Vol C Tables 4.2.6.8 and 6.1.1.4'
O O 0.0106 0.0060 'International Tables Vol C Tables 4.2.6.8 and 6.1.1.4'
S S 0.1246 0.1234 'International Tables Vol C Tables 4.2.6.8 and 6.1.1.4'
Cl Cl 0.1484 0.1585 'International Tables Vol C Tables 4.2.6.8 and 6.1.1.4'
Zn Zn 0.2839 1.4301 'International Tables Vol C Tables 4.2.6.8 and 6.1.1.4'

loop_
_geom_angle_atom_site_label_1
_geom_angle_atom_site_label_2
_geom_angle_atom_site_label_3
_geom_angle
_geom_angle_site_symmetry_1
_geom_angle_site_symmetry_3
_geom_angle_publ_flag
N3 Zn1 N1 107.76(9) . . ?
N3 Zn1 Cl1 113.60(7) . . ?
N1 Zn1 Cl1 109.42(6) . . ?
N3 Zn1 Cl2 109.81(7) . . ?
N1 Zn1 Cl2 103.41(7) . . ?
Cl1 Zn1 Cl2 112.26(3) . . ?
C9 N1 C1 106.0(2) . . ?
C9 N1 Zn1 132.2(2) . . ?
C1 N1 Zn1 121.8(2) . . ?
N1 C1 C2 130.8(2) . . ?
N1 C1 C8 108.8(2) . . ?
C2 C1 C8 120.3(3) . . ?
C3 C2 C1 118.2(3) . . ?
C2 C3 C6 120.6(3) . . ?
C2 C3 C4 120.1(3) . . ?
C6 C3 C4 119.3(3) . . ?
C7 C6 C3 120.8(3) . . ?
C7 C6 C5 119.4(3) . . ?
C3 C6 C5 119.7(3) . . ?
C6 C7 C8 117.8(3) . . ?
N2 C8 C7 132.4(3) . . ?
N2 C8 C1 105.5(2) . . ?
C7 C8 C1 122.1(3) . . ?
C9 N2 C8 108.6(2) . . ?
N1 C9 N2 111.1(2) . . ?
N1 C9 C10 126.8(2) . . ?
N2 C9 C10 122.1(2) . . ?
C9 C10 S1 113.4(2) . . ?
C11 S1 C10 100.86(13) . . ?
C12 C11 S1 111.2(2) . . ?
N3 C12 N4 112.8(2) . . ?
N3 C12 C11 124.1(2) . . ?
N4 C12 C11 123.0(2) . . ?
C12 N4 C13 107.5(2) . . ?
C14 C13 N4 131.2(3) . . ?
C14 C13 C18 122.9(3) . . ?
N4 C13 C18 105.9(2) . . ?
C15 C14 C13 116.2(3) . . ?
C14 C15 C16 121.8(3) . . ?
C17 C16 C15 121.7(3) . . ?
C16 C17 C18 116.9(3) . . ?
C13 C18 C17 120.6(3) . . ?
C13 C18 N3 108.7(2) . . ?
C17 C18 N3 130.8(3) . . ?
C12 N3 C18 105.2(2) . . ?
C12 N3 Zn1 123.4(2) . . ?
C18 N3 Zn1 131.3(2) . . ?

loop_
_geom_bond_atom_site_label_1
_geom_bond_atom_site_label_2
_geom_bond_distance
_geom_bond_site_symmetry_2
_geom_bond_publ_flag
Cl1 Zn1 2.2487(7) . ?
Cl2 Zn1 2.2621(8) . ?
Zn1 N3 2.008(2) . ?
Zn1 N1 2.045(2) . ?
N1 C9 1.335(3) . ?
N1 C1 1.394(3) . ?
C1 C2 1.395(4) . ?
C1 C8 1.399(4) . ?
C2 C3 1.388(4) . ?
C3 C6 1.433(4) . ?
C3 C4 1.492(4) . ?
C5 C6 1.510(4) . ?
C6 C7 1.375(4) . ?
C7 C8 1.390(4) . ?
C8 N2 1.373(4) . ?
N2 C9 1.351(3) . ?
C9 C10 1.478(4) . ?
C10 S1 1.822(3) . ?
S1 C11 1.819(3) . ?
C11 C12 1.490(4) . ?
C12 N3 1.329(3) . ?
C12 N4 1.336(3) . ?
N4 C13 1.387(3) . ?
C13 C14 1.387(4) . ?
C13 C18 1.391(4) . ?
C14 C15 1.375(4) . ?
C15 C16 1.398(5) . ?
C16 C17 1.389(4) . ?
C17 C18 1.391(4) . ?
C18 N3 1.403(3) . ?
O1 C19 1.418(4) . ?
